data_4333577
loop_
_publ_author_name
'Ioannis Spanopoulos'
'Pantelis Xydias'
'Christos D. Malliakas'
'Pantelis N. Trikalitis'

_publ_section_title
;
 A Straight Forward Route for the Development of Metal-Organic Frameworks
 Functionalized with Aromatic -OH Groups: Synthesis, Characterization, and
 Gas (N2, Ar, H2, CO2, CH4, NH3) Sorption Properties
;
_journal_name_full 'Inorganic Chemistry'
_journal_page_first 855
_journal_page_last 862
_journal_paper_doi 10.1021/ic302010e
_journal_volume 52
_journal_year 2013
_chemical_formula_sum 'C48 H22 O15 Zn4'
_chemical_formula_weight 1100.14
_chemical_name_systematic
; 
 ? 
;
_space_group_IT_number 223
_symmetry_cell_setting cubic
_symmetry_space_group_name_Hall '-P 4n 2 3'
_symmetry_space_group_name_H-M 'P m -3 n'
_atom_sites_solution_hydrogens geom
_atom_sites_solution_primary direct
_atom_sites_solution_secondary difmap
_audit_creation_method SHELXL-97
_cell_angle_alpha 90.00
_cell_angle_beta 90.00
_cell_angle_gamma 90.00
_cell_formula_units_Z 6
_cell_length_a 30.367(4)
_cell_length_b 30.367(4)
_cell_length_c 30.367(4)
_cell_measurement_reflns_used 1170
_cell_measurement_temperature 250(2)
_cell_measurement_theta_max 20.50
_cell_measurement_theta_min 1.93
_cell_volume 28003(6)
_computing_cell_refinement 'STOE X-AREA'
_computing_data_collection 'STOE X-AREA'
_computing_data_reduction 'STOE X-RED'
_computing_structure_refinement 'SHELXL-97 (Sheldrick, 2008)'
_computing_structure_solution 'SHELXS-97 (Sheldrick, 2008)'
_diffrn_ambient_temperature 250(2)
_diffrn_measured_fraction_theta_full 0.884
_diffrn_measured_fraction_theta_max 0.748
_diffrn_measurement_device_type 'STOE IPDS 2'
_diffrn_measurement_method 'rotation method'
_diffrn_radiation_monochromator graphite
_diffrn_radiation_source 'fine-focus sealed tube'
_diffrn_radiation_type MoK\a
_diffrn_radiation_wavelength 0.71073
_diffrn_reflns_av_R_equivalents 0.1630
_diffrn_reflns_av_sigmaI/netI 0.3532
_diffrn_reflns_limit_h_max 40
_diffrn_reflns_limit_h_min -39
_diffrn_reflns_limit_k_max 40
_diffrn_reflns_limit_k_min -40
_diffrn_reflns_limit_l_max 40
_diffrn_reflns_limit_l_min -40
_diffrn_reflns_number 33434
_diffrn_reflns_theta_full 16.00
_diffrn_reflns_theta_max 28.39
_diffrn_reflns_theta_min 1.64
_exptl_absorpt_coefficient_mu 0.525
_exptl_absorpt_correction_T_max 0.2354
_exptl_absorpt_correction_T_min 0.0698
_exptl_absorpt_correction_type integration
_exptl_crystal_colour orange
_exptl_crystal_density_diffrn 0.391
_exptl_crystal_description cube
_exptl_crystal_F_000 3300
_exptl_crystal_size_max 0.5
_exptl_crystal_size_mid 0.5
_exptl_crystal_size_min 0.5
_refine_diff_density_max 0.878
_refine_diff_density_min -0.647
_refine_diff_density_rms 0.084
_refine_ls_extinction_method none
_refine_ls_goodness_of_fit_ref 1.058
_refine_ls_hydrogen_treatment constr
_refine_ls_matrix_type full
_refine_ls_number_parameters 37
_refine_ls_number_reflns 4642
_refine_ls_number_restraints 5
_refine_ls_restrained_S_all 18.632
_refine_ls_R_factor_all 0.3371
_refine_ls_R_factor_gt 0.1522
_refine_ls_shift/su_max 0.006
_refine_ls_shift/su_mean 0.000
_refine_ls_structure_factor_coef Fsqd
_refine_ls_weighting_details 'calc w=1/[\s^2^(Fo^2^)+(0.1000P)^2^+0.0000P] where P=(Fo^2^+2Fc^2^)/3'
_refine_ls_weighting_scheme calc
_refine_ls_wR_factor_gt 0.2976
_refine_ls_wR_factor_ref 0.3617
_reflns_number_gt 972
_reflns_number_total 4642
_reflns_threshold_expression >2sigma(I)
_cod_data_source_file ic302010e_si_002_2.cif
_cod_data_source_block 2
_cod_original_cell_volume 28004(6)
_cod_database_code 4333577

loop_
_symmetry_equiv_pos_as_xyz
'x, y, z'
'-x, -y, z'
'-x, y, -z'
'x, -y, -z'
'z, x, y'
'z, -x, -y'
'-z, -x, y'
'-z, x, -y'
'y, z, x'
'-y, z, -x'
'y, -z, -x'
'-y, -z, x'
'y+1/2, x+1/2, -z+1/2'
'-y+1/2, -x+1/2, -z+1/2'
'y+1/2, -x+1/2, z+1/2'
'-y+1/2, x+1/2, z+1/2'
'x+1/2, z+1/2, -y+1/2'
'-x+1/2, z+1/2, y+1/2'
'-x+1/2, -z+1/2, -y+1/2'
'x+1/2, -z+1/2, y+1/2'
'z+1/2, y+1/2, -x+1/2'
'z+1/2, -y+1/2, x+1/2'
'-z+1/2, y+1/2, x+1/2'
'-z+1/2, -y+1/2, -x+1/2'
'-x, -y, -z'
'x, y, -z'
'x, -y, z'
'-x, y, z'
'-z, -x, -y'
'-z, x, y'
'z, x, -y'
'z, -x, y'
'-y, -z, -x'
'y, -z, x'
'-y, z, x'
'y, z, -x'
'-y-1/2, -x-1/2, z-1/2'
'y-1/2, x-1/2, z-1/2'
'-y-1/2, x-1/2, -z-1/2'
'y-1/2, -x-1/2, -z-1/2'
'-x-1/2, -z-1/2, y-1/2'
'x-1/2, -z-1/2, -y-1/2'
'x-1/2, z-1/2, y-1/2'
'-x-1/2, z-1/2, -y-1/2'
'-z-1/2, -y-1/2, x-1/2'
'-z-1/2, y-1/2, -x-1/2'
'z-1/2, -y-1/2, -x-1/2'
'z-1/2, y-1/2, x-1/2'

loop_
_atom_site_label
_atom_site_type_symbol
_atom_site_fract_x
_atom_site_fract_y
_atom_site_fract_z
_atom_site_U_iso_or_equiv
_atom_site_adp_type
_atom_site_occupancy
_atom_site_symmetry_multiplicity
_atom_site_calc_flag
_atom_site_refinement_flags
Zn1 Zn 0.5000 0.2125(9) 0.0519(12) 0.064(15) Uani 1 2 d S
O1 O 0.5000 0.2500 0.0000 0.05(10) Uiso 1 8 d S
O2 O 0.551(6) 0.222(6) 0.088(6) 0.13(6) Uiso 1 1 d .
O3 O 0.5000 0.150(7) 0.040(6) 0.10(7) Uiso 1 2 d S
C1 C 0.580(11) 0.2500 0.080(11) 0.14(16) Uiso 1 2 d S
C2 C 0.382(11) 0.2500 0.118(11) 0.14(16) Uiso 1 2 d SD
C3 C 0.393(13) 0.227(10) 0.161(12) 0.24(18) Uiso 1 1 d D
H3 H 0.4192 0.2132 0.1666 0.287 Uiso 1 1 calc R
C4 C 0.358(14) 0.229(12) 0.192(16) 0.3(2) Uiso 1 1 d D
H4 H 0.3610 0.2154 0.2190 0.338 Uiso 1 1 calc R
C5 C 0.319(16) 0.2500 0.181(16) 0.2(2) Uiso 1 2 d SD
C6 C 0.284(14) 0.2500 0.216(14) 0.17(18) Uiso 1 2 d S
C7 C 0.285(13) 0.215(13) 0.2500 0.2(2) Uiso 1 2 d S
H7 H 0.3064 0.1936 0.2500 0.242 Uiso 1 2 calc SR
C8 C 0.5000 0.136(8) 0.0000 0.01(5) Uiso 1 4 d SD
C9 C 0.5000 0.085(10) 0.0000 0.07(13) Uiso 1 4 d SD
C10 C 0.5000 0.0652 0.0445 0.052 Uiso 0.50 2 d SPD
H10 H 0.5000 0.0918 0.0598 0.063 Uiso 0.50 2 calc SPR
C11 C 1.0000 0.4462 0.5202 0.150 Uiso 0.50 2 d SPD
C12 C 1.0000 0.4845 0.4950 0.150 Uiso 0.50 2 d SPD
O4 O 1.0000 0.4023 0.5000 0.150 Uiso 1 4 d S
C13 C 1.0000 0.4654 0.5481 0.150 Uiso 0.50 2 d SPD

loop_
_atom_site_aniso_label
_atom_site_aniso_U_11
_atom_site_aniso_U_22
_atom_site_aniso_U_33
_atom_site_aniso_U_23
_atom_site_aniso_U_13
_atom_site_aniso_U_12
Zn1 0.07(3) 0.020(12) 0.10(4) 0.02(2) 0.000 0.000

loop_
_atom_type_symbol
_atom_type_description
_atom_type_scat_dispersion_real
_atom_type_scat_dispersion_imag
_atom_type_scat_source
C C 0.0033 0.0016 'International Tables Vol C Tables 4.2.6.8 and 6.1.1.4'
O O 0.0106 0.0060 'International Tables Vol C Tables 4.2.6.8 and 6.1.1.4'
Zn Zn 0.2839 1.4301 'International Tables Vol C Tables 4.2.6.8 and 6.1.1.4'
H H 0.0000 0.0000 'International Tables Vol C Tables 4.2.6.8 and 6.1.1.4'

loop_
_geom_angle_atom_site_label_1
_geom_angle_atom_site_label_2
_geom_angle_atom_site_label_3
_geom_angle
_geom_angle_site_symmetry_1
_geom_angle_site_symmetry_3
O2 Zn1 O2 107(10) 28_655 .
O2 Zn1 O3 105(6) 28_655 .
O2 Zn1 O3 105(6) . .
O2 Zn1 O1 112(6) 28_655 .
O2 Zn1 O1 112(6) . .
O3 Zn1 O1 115(6) . .
O2 Zn1 Zn1 125(6) 28_655 26
O2 Zn1 Zn1 125(6) . 26
O3 Zn1 Zn1 79(6) . 26
O1 Zn1 Zn1 35.9(10) . 26
Zn1 O1 Zn1 110.1(10) . 22_554
Zn1 O1 Zn1 108(2) . 26
Zn1 O1 Zn1 110.1(10) 22_554 26
Zn1 O1 Zn1 110.1(10) . 45_665
Zn1 O1 Zn1 108(2) 22_554 45_665
Zn1 O1 Zn1 110.1(10) 26 45_665
C1 O2 Zn1 125(10) . .
C8 O3 Zn1 121(10) . .
O2 C1 O2 136(10) 22_554 .
O2 C1 C2 112(10) 22_554 28_655
O2 C1 C2 112(10) . 28_655
C3 C2 C3 124(10) 24 .
C3 C2 C1 118(10) 24 28_655
C3 C2 C1 118(10) . 28_655
C4 C3 C2 114(10) . .
C5 C4 C3 121(10) . .
C4 C5 C4 127(10) 24 .
C4 C5 C6 116(10) 24 .
C4 C5 C6 116(10) . .
C5 C6 C7 120(10) . .
C5 C6 C7 120(10) . 5
C7 C6 C7 121(10) . 5
C6 C7 C6 119(10) 9 .
O3 C8 O3 141(10) 26 .
O3 C8 C9 110(10) 26 .
O3 C8 C9 110(10) . .
C10 C9 C10 133(10) 26 .
C10 C9 C13 23(3) 26 18_644
C10 C9 C13 110(10) . 18_644
C10 C9 C13 110(10) 26 17_445
C10 C9 C13 23(3) . 17_445
C13 C9 C13 87(10) 18_644 17_445
C10 C9 C8 114(10) 26 .
C10 C9 C8 114(10) . .
C13 C9 C8 137(8) 18_644 .
C13 C9 C8 137(8) 17_445 .
C13 C10 C11 41.6 17_445 17_445
C13 C10 C9 84(10) 17_445 .
C11 C10 C9 125(10) 17_445 .
C13 C10 C12 4.3 17_445 42_566
C11 C10 C12 37.4 17_445 42_566
C9 C10 C12 88(10) . 42_566
C13 C11 C11 145.5 . 26_556
C13 C11 C12 77.2 . 26_556
C11 C11 C12 68.3 26_556 26_556
C13 C11 C12 88.9 . .
C11 C11 C12 56.6 26_556 .
C12 C11 C12 11.7 26_556 .
C13 C11 C10 22.8 . 41_766
C11 C11 C10 168.3 26_556 41_766
C12 C11 C10 100.0 26_556 41_766
C12 C11 C10 111.7 . 41_766
C13 C11 O4 149.2 . .
C11 C11 O4 65.2 26_556 .
C12 C11 O4 133.5 26_556 .
C12 C11 O4 121.9 . .
C10 C11 O4 126.4 41_766 .
C12 C12 C12 90.0 26_556 2_765
C12 C12 C12 72.1 26_556 25_766
C12 C12 C12 17.9 2_765 25_766
C12 C12 C11 111.7 26_556 26_556
C12 C12 C11 158.3 2_765 26_556
C12 C12 C11 176.2 25_766 26_556
C12 C12 C11 56.6 26_556 .
C12 C12 C11 146.6 2_765 .
C12 C12 C11 128.7 25_766 .
C11 C12 C11 55.1 26_556 .
C12 C12 C13 156.0 26_556 26_556
C12 C12 C13 114.0 2_765 26_556
C12 C12 C13 131.9 25_766 26_556
C11 C12 C13 44.3 26_556 26_556
C11 C12 C13 99.4 . 26_556
C12 C12 C13 19.8 26_556 .
C12 C12 C13 109.8 2_765 .
C12 C12 C13 91.9 25_766 .
C11 C12 C13 91.9 26_556 .
C11 C12 C13 36.8 . .
C13 C12 C13 136.2 26_556 .
C12 C12 C13 130.7 26_556 25_766
C12 C12 C13 40.7 2_765 25_766
C12 C12 C13 58.6 25_766 25_766
C11 C12 C13 117.6 26_556 25_766
C11 C12 C13 172.7 . 25_766
C13 C12 C13 73.2 26_556 25_766
C13 C12 C13 150.6 . 25_766
C12 C12 C10 154.3 26_556 42_666
C12 C12 C10 115.7 2_765 42_666
C12 C12 C10 133.6 25_766 42_666
C11 C12 C10 42.6 26_556 42_666
C11 C12 C10 97.6 . 42_666
C13 C12 C10 1.8 26_556 42_666
C13 C12 C10 134.4 . 42_666
C13 C12 C10 75.0 25_766 42_666
C11 O4 C11 49.5 . 26_556
C10 C13 C11 115.5 41_766 .
C10 C13 C12 174.0 41_766 26_556
C11 C13 C12 58.4 . 26_556
C10 C13 C9 73(8) 41_766 41_766
C11 C13 C9 171(8) . 41_766
C12 C13 C9 113(8) 26_556 41_766
C10 C13 C12 169.8 41_766 .
C11 C13 C12 54.3 . .
C12 C13 C12 4.1 26_556 .
C9 C13 C12 117(8) 41_766 .
C10 C13 C12 160.7 41_766 25_766
C11 C13 C12 83.7 . 25_766
C12 C13 C12 25.3 26_556 25_766
C9 C13 C12 87(8) 41_766 25_766
C12 C13 C12 29.4 . 25_766

loop_
_geom_bond_atom_site_label_1
_geom_bond_atom_site_label_2
_geom_bond_distance
_geom_bond_site_symmetry_2
Zn1 O2 1.91(17) 28_655
Zn1 O2 1.91(17) .
Zn1 O3 1.9(2) .
Zn1 O1 1.94(3) .
Zn1 Zn1 3.15(8) 26
O1 Zn1 1.94(3) 22_554
O1 Zn1 1.94(3) 26
O1 Zn1 1.94(3) 45_665
O2 C1 1.3(2) .
O3 C8 1.28(19) .
C1 O2 1.3(2) 22_554
C1 C2 1.6(5) 28_655
C2 C3 1.5(4) 24
C2 C3 1.5(4) .
C2 C1 1.6(5) 28_655
C3 C4 1.4(5) .
C4 C5 1.4(5) .
C5 C4 1.4(5) 24
C5 C6 1.5(6) .
C6 C7 1.5(2) .
C6 C7 1.5(2) 5
C7 C6 1.5(2) 9
C8 O3 1.28(19) 26
C8 C9 1.6(3) .
C9 C10 1.48(12) 26
C9 C10 1.48(12) .
C9 C13 1.5(2) 18_644
C9 C13 1.5(2) 17_445
C10 C13 0.5993 17_445
C10 C11 1.3948 17_445
C10 C12 2.0306 42_566
C11 C13 1.0274 .
C11 C11 1.2297 26_556
C11 C12 1.2523 26_556
C11 C12 1.3935 .
C11 C10 1.3948 41_766
C11 O4 1.4684 .
C12 C12 0.3036 26_556
C12 C12 0.9397 2_765
C12 C12 0.9875 25_766
C12 C11 1.2523 26_556
C12 C13 1.4337 26_556
C12 C13 1.7156 .
C12 C13 2.0081 25_766
C12 C10 2.0306 42_666
O4 C11 1.4685 26_556
C13 C10 0.5992 41_766
C13 C12 1.4338 26_556
C13 C9 1.5(2) 41_766
C13 C12 2.0082 25_766
